data_7009325
loop_
_publ_author_name
'Deacon, Glen B.'
'Feng, Tiecheng'
'Forsyth, Craig M.'
'Gitlits, Alex'
'Hockless, David C. R.'
'Shen, Qi'
'Skelton, Brian W.'
'White, Allan H.'

_publ_section_title
;
 A simple synthesis and a structural survey of homoleptic rare
 earth(III) 2,6-diphenylphenolates
;
_journal_issue 6
_journal_name_full 'Journal of the Chemical Society, Dalton Transactions'
_journal_page_first 961
_journal_paper_doi 10.1039/a910277i
_journal_year 2000
_chemical_formula_sum 'C54 H39 O3 Y'
_chemical_formula_weight 824.81
_space_group_IT_number 2
_symmetry_cell_setting triclinic
_symmetry_space_group_name_Hall '-P 1'
_symmetry_space_group_name_H-M 'P -1'
_cell_angle_alpha 116.504(4)
_cell_angle_beta 92.816(5)
_cell_angle_gamma 103.092(4)
_cell_formula_units_Z 2
_cell_length_a 15.907(3)
_cell_length_b 13.541(3)
_cell_length_c 10.966(2)
_cell_measurement_reflns_used 2430
_cell_measurement_temperature 293
_cell_measurement_theta_max 26
_cell_measurement_theta_min 2
_cell_volume 2028.1(7)
_computing_cell_refinement 'Siemens SAINT (Siemens, 1995)'
_computing_data_collection 'Siemens SMART (Siemens, 1995)'
_computing_data_reduction 'xtal ADDREF SORTRF'
_computing_molecular_graphics xtal
_computing_publication_material 'xtal BONDLA CIFIO'
_computing_structure_refinement 'xtal CRYLSQ'
_computing_structure_solution xtal
_diffrn_ambient_temperature 293
_diffrn_measurement_device_type
;
Bruker SMART CCD diffractometer
;
_diffrn_measurement_method '\w scans'
_diffrn_radiation_detector 'CCD area detector'
_diffrn_radiation_monochromator graphite
_diffrn_radiation_source 'sealed tube'
_diffrn_radiation_type 'Mo K\a'
_diffrn_radiation_wavelength .71073
_diffrn_reflns_av_R_equivalents .078
_diffrn_reflns_av_sigmaI/netI .152
_diffrn_reflns_limit_h_max 18
_diffrn_reflns_limit_h_min -18
_diffrn_reflns_limit_k_max 14
_diffrn_reflns_limit_k_min -15
_diffrn_reflns_limit_l_max 12
_diffrn_reflns_limit_l_min 0
_diffrn_reflns_number 23503
_diffrn_reflns_theta_max 24.79
_diffrn_reflns_theta_min 1.33
_diffrn_standards_decay_% 0
_exptl_absorpt_coefficient_mu 1.48
_exptl_absorpt_correction_T_max .894
_exptl_absorpt_correction_T_min .50
_exptl_absorpt_correction_type multi-scan
_exptl_absorpt_process_details
;
 SADABS; Sheldrick, 1996
;
_exptl_crystal_colour colourless
_exptl_crystal_density_diffrn 1.351
_exptl_crystal_description fragment
_exptl_crystal_F_000 852
_exptl_crystal_size_max .30
_exptl_crystal_size_mid .30
_exptl_crystal_size_min .10
_refine_diff_density_max 1.622
_refine_diff_density_min -.532
_refine_ls_extinction_coef 1356(360)
_refine_ls_extinction_expression 'Eq22 p292 "Cryst. Comp." Munksgaard 1970'
_refine_ls_extinction_method Zachariasen
_refine_ls_goodness_of_fit_all 2.995
_refine_ls_goodness_of_fit_ref 2.937
_refine_ls_hydrogen_treatment noref
_refine_ls_matrix_type full
_refine_ls_number_constraints 0
_refine_ls_number_parameters 524
_refine_ls_number_reflns 4360
_refine_ls_number_restraints 0
_refine_ls_R_factor_all .122
_refine_ls_R_factor_gt .076
_refine_ls_shift/su_max .061
_refine_ls_shift/su_mean .013
_refine_ls_structure_factor_coef F
_refine_ls_weighting_scheme calc
_refine_ls_wR_factor_all .128
_refine_ls_wR_factor_ref .099
_reflns_d_resolution_high .847
_reflns_d_resolution_low 15.215
_reflns_limit_h_max 18
_reflns_limit_h_min 0
_reflns_limit_k_max 15
_reflns_limit_k_min -15
_reflns_limit_l_max 12
_reflns_limit_l_min -12
_reflns_number_gt 4360
_reflns_number_total 6958
_reflns_threshold_expression 'F    > 4.00 sig(F   )'
_cod_data_source_file a910277i.txt
_cod_data_source_block yodpp
_cod_original_sg_symbol_Hall -p_1
_cod_original_sg_symbol_H-M p_-1
_cod_original_formula_sum 'C54 H39 O3 Y1'
_cod_database_code 7009325

loop_
_symmetry_equiv_pos_as_xyz
+x,+y,+z
-x,-y,-z

loop_
_atom_site_label
_atom_site_fract_x
_atom_site_fract_y
_atom_site_fract_z
_atom_site_U_iso_or_equiv
_atom_site_adp_type
_atom_site_calc_flag
_atom_site_calc_attached_atom
_atom_site_occupancy
_atom_site_disorder_assembly
_atom_site_disorder_group
Y .27963(7) .20709(9) .22633(11) .0390(4) Uani ? ? 1.00000 ? ?
O1 .2284(5) .3306(6) .2012(7) .050(3) Uani ? ? 1.00000 ? ?
C11 .1847(6) .4072(9) .2712(11) .043(4) Uani ? ? 1.00000 ? ?
C12 .1630(6) .4109(9) .3977(10) .044(4) Uani ? ? 1.00000 ? ?
C13 .1226(9) .4912(11) .4769(12) .065(6) Uani ? ? 1.00000 ? ?
C14 .0999(8) .5666(10) .4353(14) .061(6) Uani ? ? 1.00000 ? ?
C15 .1200(8) .5586(11) .3123(13) .063(6) Uani ? ? 1.00000 ? ?
C16 .1626(6) .4797(9) .2264(11) .046(4) Uani ? ? 1.00000 ? ?
C121 .1847(6) .3243(9) .4315(11) .044(4) Uani ? ? 1.00000 ? ?
C122 .2640(7) .3452(9) .5115(11) .049(5) Uani ? ? 1.00000 ? ?
C123 .2852(7) .2587(11) .5269(12) .057(5) Uani ? ? 1.00000 ? ?
C124 .2314(8) .1510(11) .4665(13) .058(6) Uani ? ? 1.00000 ? ?
C125 .1511(8) .1234(12) .3804(14) .071(6) Uani ? ? 1.00000 ? ?
C126 .1286(7) .2124(11) .3655(13) .058(6) Uani ? ? 1.00000 ? ?
C161 .1775(9) .4728(11) .0928(13) .062(6) Uani ? ? 1.00000 ? ?
C162 .1101(11) .4383(11) -.0130(16) .085(8) Uani ? ? 1.00000 ? ?
C163 .1250(18) .4364(15) -.1349(19) .125(13) Uani ? ? 1.00000 ? ?
C164 .212(3) .468(3) -.154(3) .18(2) Uani ? ? 1.00000 ? ?
C165 .2763(15) .494(3) -.058(3) .172(19) Uani ? ? 1.00000 ? ?
C166 .2629(11) .5001(17) .069(2) .111(11) Uani ? ? 1.00000 ? ?
O2 .4117(4) .2655(6) .3148(7) .048(3) Uani ? ? 1.00000 ? ?
C21 .4962(6) .2747(9) .2998(11) .044(4) Uani ? ? 1.00000 ? ?
C22 .5197(7) .2413(9) .1708(12) .052(5) Uani ? ? 1.00000 ? ?
C23 .6080(8) .2503(11) .1581(13) .064(6) Uani ? ? 1.00000 ? ?
C24 .6701(7) .2867(12) .2683(13) .067(6) Uani ? ? 1.00000 ? ?
C25 .6483(7) .3199(10) .4008(13) .060(6) Uani ? ? 1.00000 ? ?
C26 .5612(7) .3129(9) .4189(11) .046(5) Uani ? ? 1.00000 ? ?
C221 .4515(7) .1932(9) .0474(11) .046(5) Uani ? ? 1.00000 ? ?
C222 .3878(7) .2528(10) .0405(11) .052(5) Uani ? ? 1.00000 ? ?
C223 .3247(8) .2023(12) -.0745(13) .063(6) Uani ? ? 1.00000 ? ?
C224 .3188(9) .1007(13) -.1856(13) .071(6) Uani ? ? 1.00000 ? ?
C225 .3800(11) .0442(12) -.1806(13) .080(7) Uani ? ? 1.00000 ? ?
C226 .4452(8) .0883(10) -.0664(12) .061(6) Uani ? ? 1.00000 ? ?
C261 .5364(7) .3409(9) .5560(11) .050(5) Uani ? ? 1.00000 ? ?
C262 .5458(10) .2734(12) .6206(15) .078(7) Uani ? ? 1.00000 ? ?
C263 .5188(12) .2930(14) .7431(19) .100(10) Uani ? ? 1.00000 ? ?
C264 .4862(10) .3857(13) .8149(14) .080(7) Uani ? ? 1.00000 ? ?
C265 .4802(8) .4533(10) .7542(13) .062(6) Uani ? ? 1.00000 ? ?
C266 .5039(7) .4341(10) .6304(13) .056(5) Uani ? ? 1.00000 ? ?
O3 .2200(5) .0401(6) .0810(7) .052(3) Uani ? ? 1.00000 ? ?
C31 .1791(7) -.0740(9) .0091(10) .046(4) Uani ? ? 1.00000 ? ?
C32 .1980(7) -.1482(9) .0581(11) .051(5) Uani ? ? 1.00000 ? ?
C33 .1544(8) -.2665(10) -.0154(12) .058(5) Uani ? ? 1.00000 ? ?
C34 .0953(8) -.3085(10) -.1338(14) .066(6) Uani ? ? 1.00000 ? ?
C35 .0803(7) -.2363(10) -.1867(11) .053(5) Uani ? ? 1.00000 ? ?
C36 .1198(7) -.1178(9) -.1148(11) .048(5) Uani ? ? 1.00000 ? ?
C321 .2602(8) -.1059(9) .1885(11) .052(5) Uani ? ? 1.00000 ? ?
C322 .3422(7) -.0284(10) .2165(11) .050(5) Uani ? ? 1.00000 ? ?
C323 .3984(8) .0092(11) .3369(14) .066(6) Uani ? ? 1.00000 ? ?
C324 .3744(9) -.0281(12) .4310(13) .068(7) Uani ? ? 1.00000 ? ?
C325 .2960(10) -.1052(12) .4071(14) .073(7) Uani ? ? 1.00000 ? ?
C326 .2376(9) -.1424(10) .2846(14) .068(6) Uani ? ? 1.00000 ? ?
C361 .1019(7) -.0419(9) -.1716(12) .051(5) Uani ? ? 1.00000 ? ?
C362 .0822(8) .0575(11) -.0926(14) .069(6) Uani ? ? 1.00000 ? ?
C363 .0623(11) .1262(13) -.151(2) .099(9) Uani ? ? 1.00000 ? ?
C364 .0680(12) .0945(17) -.285(2) .113(11) Uani ? ? 1.00000 ? ?
C365 .0862(10) -.0067(17) -.3662(17) .097(8) Uani ? ? 1.00000 ? ?
C366 .1042(8) -.0738(11) -.3099(14) .066(6) Uani ? ? 1.00000 ? ?
H13 .10974 .49680 .56629 .08400 Uiso ? ? 1.00000 ? ?
H14 .07092 .62336 .49120 .07600 Uiso ? ? 1.00000 ? ?
H15 .10369 .60965 .28080 .07900 Uiso ? ? 1.00000 ? ?
H122 .30430 .42232 .55690 .06400 Uiso ? ? 1.00000 ? ?
H123 .34027 .27432 .58265 .07200 Uiso ? ? 1.00000 ? ?
H124 .24797 .09138 .48128 .07500 Uiso ? ? 1.00000 ? ?
H125 .11208 .04495 .33378 .08700 Uiso ? ? 1.00000 ? ?
H126 .07340 .19605 .30753 .07600 Uiso ? ? 1.00000 ? ?
H162 .04956 .41474 -.00022 .10800 Uiso ? ? 1.00000 ? ?
H163 .07689 .41021 -.21241 .15600 Uiso ? ? 1.00000 ? ?
H164 .22988 .47440 -.23472 .22900 Uiso ? ? 1.00000 ? ?
H165 .33706 .51493 -.06894 .19600 Uiso ? ? 1.00000 ? ?
H166 .31303 .52370 .14369 .13800 Uiso ? ? 1.00000 ? ?
H23 .62426 .22806 .06622 .08000 Uiso ? ? 1.00000 ? ?
H24 .73110 .29226 .25646 .08400 Uiso ? ? 1.00000 ? ?
H25 .69336 .34743 .48017 .07500 Uiso ? ? 1.00000 ? ?
H222 .38936 .32641 .11832 .06700 Uiso ? ? 1.00000 ? ?
H223 .28381 .24607 -.07765 .08000 Uiso ? ? 1.00000 ? ?
H224 .27109 .06616 -.26444 .09000 Uiso ? ? 1.00000 ? ?
H225 .37754 -.02958 -.26033 .10000 Uiso ? ? 1.00000 ? ?
H226 .48727 .04673 -.06499 .07700 Uiso ? ? 1.00000 ? ?
H262 .57491 .21279 .57582 .10200 Uiso ? ? 1.00000 ? ?
H263 .52069 .23928 .77883 .12200 Uiso ? ? 1.00000 ? ?
H264 .46969 .40311 .90545 .09900 Uiso ? ? 1.00000 ? ?
H265 .45730 .51994 .80284 .08000 Uiso ? ? 1.00000 ? ?
H266 .49897 .48527 .59119 .07200 Uiso ? ? 1.00000 ? ?
H33 .16731 -.31794 .01954 .07600 Uiso ? ? 1.00000 ? ?
H34 .06298 -.39078 -.18329 .08300 Uiso ? ? 1.00000 ? ?
H35 .04155 -.26917 -.27488 .06800 Uiso ? ? 1.00000 ? ?
H322 .35891 -.00257 .14964 .06400 Uiso ? ? 1.00000 ? ?
H323 .45614 .06360 .35574 .08400 Uiso ? ? 1.00000 ? ?
H324 .41436 .00148 .51710 .08400 Uiso ? ? 1.00000 ? ?
H325 .28211 -.13276 .47299 .09700 Uiso ? ? 1.00000 ? ?
H326 .17939 -.19481 .26804 .08400 Uiso ? ? 1.00000 ? ?
H362 .08145 .08301 .00803 .08900 Uiso ? ? 1.00000 ? ?
H363 .04414 .19571 -.09579 .12400 Uiso ? ? 1.00000 ? ?
H364 .05880 .13983 -.32989 .13400 Uiso ? ? 1.00000 ? ?
H365 .08798 -.03308 -.46516 .12100 Uiso ? ? 1.00000 ? ?
H366 .12002 -.14513 -.36739 .08900 Uiso ? ? 1.00000 ? ?

loop_
_atom_site_aniso_label
_atom_site_aniso_U_11
_atom_site_aniso_U_22
_atom_site_aniso_U_33
_atom_site_aniso_U_12
_atom_site_aniso_U_13
_atom_site_aniso_U_23
Y .0355(5) .0365(5) .0403(6) .0098(4) .0069(4) .0141(4)
O1 .052(4) .046(4) .056(5) .023(4) .020(4) .022(4)
C11 .041(6) .042(6) .054(7) .012(5) .024(5) .027(5)
C12 .042(6) .046(6) .033(6) .014(5) .006(5) .010(5)
C13 .081(9) .064(8) .049(7) .036(7) .017(6) .018(6)
C14 .055(7) .057(7) .083(9) .031(6) .027(7) .033(7)
C15 .064(8) .067(8) .072(9) .040(7) .019(7) .033(7)
C16 .038(6) .044(6) .051(7) .009(5) .012(5) .019(5)
C121 .039(6) .052(6) .050(6) .017(5) .015(5) .030(6)
C122 .049(7) .044(6) .038(6) .001(5) .007(5) .011(5)
C123 .041(6) .073(8) .060(8) .015(6) .013(6) .033(7)
C124 .053(7) .068(8) .076(9) .025(6) .014(6) .049(7)
C125 .050(8) .074(9) .086(10) .001(7) .019(7) .042(8)
C126 .037(6) .071(8) .075(9) .008(6) .017(6) .043(7)
C161 .088(9) .068(8) .058(8) .048(7) .029(7) .040(7)
C162 .118(13) .054(8) .071(10) .018(8) -.006(9) .024(7)
C163 .24(3) .079(11) .067(12) .071(15) -.006(14) .035(10)
C164 .35(4) .21(3) .15(2) .23(3) .18(3) .13(2)
C165 .15(2) .35(4) .21(3) .19(2) .14(2) .23(3)
C166 .091(12) .183(19) .149(17) .082(13) .063(12) .129(16)
O2 .035(4) .062(5) .047(4) .016(3) .011(3) .023(4)
C21 .036(6) .044(6) .048(6) .005(5) .008(5) .021(5)
C22 .046(7) .053(7) .065(8) .016(5) .016(6) .033(6)
C23 .057(8) .074(8) .060(8) .018(7) .023(6) .029(7)
C24 .038(7) .090(10) .061(8) .016(6) .017(6) .025(7)
C25 .040(7) .071(8) .068(8) .016(6) -.005(6) .034(7)
C26 .041(6) .042(6) .045(6) .007(5) .004(5) .015(5)
C221 .048(6) .054(7) .037(6) .016(5) .011(5) .021(5)
C222 .050(7) .063(7) .040(6) .005(6) .010(5) .026(6)
C223 .056(8) .079(9) .065(9) .022(7) .012(7) .041(8)
C224 .066(9) .090(10) .051(8) .013(8) -.005(7) .033(8)
C225 .107(12) .066(9) .039(7) .002(8) .010(8) .012(7)
C226 .069(8) .058(7) .056(8) .031(6) .015(6) .021(6)
C261 .047(6) .049(6) .048(7) -.001(5) -.006(5) .025(6)
C262 .102(11) .068(9) .066(9) .023(8) -.003(8) .035(8)
C263 .144(16) .088(11) .099(13) .040(11) .011(11) .069(11)
C264 .094(11) .075(10) .052(8) -.010(8) .006(7) .030(8)
C265 .063(8) .054(7) .064(8) .013(6) .015(7) .024(7)
C266 .052(7) .053(7) .063(8) .012(6) .014(6) .029(6)
O3 .070(5) .043(4) .039(4) .012(4) .003(4) .020(4)
C31 .054(7) .038(6) .031(6) .003(5) .010(5) .007(5)
C32 .052(7) .051(7) .050(7) .017(5) .012(5) .023(6)
C33 .061(8) .052(7) .058(8) .019(6) .011(6) .021(6)
C34 .059(8) .042(7) .083(10) .004(6) .010(7) .022(7)
C35 .050(7) .053(7) .044(6) .011(6) .005(5) .015(6)
C36 .046(6) .046(6) .049(7) .013(5) .006(5) .021(5)
C321 .067(8) .040(6) .046(7) .019(6) .015(6) .016(5)
C322 .044(6) .062(7) .047(7) .018(6) .011(5) .025(6)
C323 .056(8) .072(8) .083(10) .026(7) .006(7) .045(8)
C324 .074(9) .083(10) .058(8) .043(8) .006(7) .033(8)
C325 .096(11) .071(9) .070(9) .040(8) .021(8) .039(8)
C326 .074(9) .054(7) .074(9) .014(6) .000(7) .032(7)
C361 .044(6) .046(7) .054(7) .001(5) .004(5) .023(6)
C362 .072(9) .056(8) .077(9) .009(7) -.013(7) .035(7)
C363 .106(13) .065(10) .114(14) .020(9) -.023(11) .039(10)
C364 .109(14) .091(13) .135(18) -.019(11) -.049(13) .079(14)
C365 .077(10) .116(14) .089(12) -.021(10) -.013(9) .065(12)
C366 .051(7) .079(9) .072(9) .010(6) .011(6) .043(8)

loop_
_atom_type_symbol
_atom_type_description
_atom_type_oxidation_number
_atom_type_number_in_cell
_atom_type_scat_dispersion_real
_atom_type_scat_dispersion_imag
_atom_type_scat_source
C ? 0 108 .002 .002 'Int Tables Vol IV Tables 2.2B and 2.3.1'
H ? 0 78 0 0 'Int Tables Vol IV Tables 2.2B and 2.3.1'
O ? 0 6 .008 .006 'Int Tables Vol IV Tables 2.2B and 2.3.1'
Y ? 0 2 -2.951 3.542 'Int Tables Vol IV Tables 2.2B and 2.3.1'

loop_
_diffrn_attenuator_code
_diffrn_attenuator_scale
? ?

loop_
_geom_angle_atom_site_label_1
_geom_angle_atom_site_label_2
_geom_angle_atom_site_label_3
_geom_angle_site_symmetry_1
_geom_angle_site_symmetry_2
_geom_angle_site_symmetry_3
_geom_angle
_geom_angle_publ_flag
O1 Y O2 . . . 114.8(3) ?
O1 Y O3 . . . 114.2(3) ?
O2 Y O3 . . . 123.0(3) ?
Y O1 C11 . . . 137.6(8) ?
O1 C11 C12 . . . 116.1(12) ?
O1 C11 C16 . . . 123.0(11) ?
C12 C11 C16 . . . 120.9(10) ?
C11 C12 C13 . . . 118.7(13) ?
C11 C12 C121 . . . 116.4(10) ?
C13 C12 C121 . . . 124.8(12) ?
C12 C13 C14 . . . 121.9(13) ?
C12 C13 H13 . . . 119.4(15) ?
C14 C13 H13 . . . 118.7(13) ?
C13 C14 C15 . . . 117.6(12) ?
C13 C14 H14 . . . 122.0(15) ?
C15 C14 H14 . . . 120.4(16) ?
C14 C15 C16 . . . 123.8(15) ?
C14 C15 H15 . . . 118.7(13) ?
C16 C15 H15 . . . 117.5(14) ?
C11 C16 C15 . . . 117.1(12) ?
C11 C16 C161 . . . 122.7(11) ?
C15 C16 C161 . . . 120.2(14) ?
C12 C121 C122 . . . 122.7(9) ?
C12 C121 C126 . . . 118.3(10) ?
C122 C121 C126 . . . 118.4(13) ?
C121 C122 C123 . . . 120.5(9) ?
C121 C122 H122 . . . 119.5(13) ?
C123 C122 H122 . . . 120.0(11) ?
C122 C123 C124 . . . 122.0(12) ?
C122 C123 H123 . . . 119.7(11) ?
C124 C123 H123 . . . 118.4(16) ?
C123 C124 C125 . . . 120.3(15) ?
C123 C124 H124 . . . 119.9(12) ?
C125 C124 H124 . . . 119.8(11) ?
C124 C125 C126 . . . 117.9(11) ?
C124 C125 H125 . . . 121.1(17) ?
C126 C125 H125 . . . 121.0(13) ?
C121 C126 C125 . . . 120.9(11) ?
C121 C126 H126 . . . 119.4(15) ?
C125 C126 H126 . . . 119.7(11) ?
C16 C161 C162 . . . 122.5(13) ?
C16 C161 C166 . . . 119.7(14) ?
C162 C161 C166 . . . 117.8(16) ?
C161 C162 C163 . . . 121.8(18) ?
C161 C162 H162 . . . 119.1(17) ?
C163 C162 H162 . . . 119.1(18) ?
C162 C163 C164 . . . 119(2) ?
C162 C163 H163 . . . 122(2) ?
C164 C163 H163 . . . 119(2) ?
C163 C164 C165 . . . 120(3) ?
C163 C164 H164 . . . 126(3) ?
C165 C164 H164 . . . 115(4) ?
C164 C165 C166 . . . 122(3) ?
C164 C165 H165 . . . 122(4) ?
C166 C165 H165 . . . 116(3) ?
C161 C166 C165 . . . 119.2(18) ?
C161 C166 H166 . . . 119(2) ?
C165 C166 H166 . . . 121.4(19) ?
Y O2 C21 . . . 149.6(6) ?
O2 C21 C22 . . . 120.7(9) ?
O2 C21 C26 . . . 119.1(10) ?
C22 C21 C26 . . . 120.1(10) ?
C21 C22 C23 . . . 119.4(11) ?
C21 C22 C221 . . . 119.8(10) ?
C23 C22 C221 . . . 120.7(11) ?
C22 C23 C24 . . . 121.5(13) ?
C22 C23 H23 . . . 118.9(12) ?
C24 C23 H23 . . . 119.7(13) ?
C23 C24 C25 . . . 120.5(11) ?
C23 C24 H24 . . . 119.7(14) ?
C25 C24 H24 . . . 119.7(12) ?
C24 C25 C26 . . . 120.2(11) ?
C24 C25 H25 . . . 120.3(11) ?
C26 C25 H25 . . . 119.5(13) ?
C21 C26 C25 . . . 118.2(11) ?
C21 C26 C261 . . . 120.9(10) ?
C25 C26 C261 . . . 120.8(10) ?
C22 C221 C222 . . . 121.5(9) ?
C22 C221 C226 . . . 121.4(12) ?
C222 C221 C226 . . . 117.2(10) ?
C221 C222 C223 . . . 118.8(10) ?
C221 C222 H222 . . . 120.2(10) ?
C223 C222 H222 . . . 121.0(14) ?
C222 C223 C224 . . . 124.1(15) ?
C222 C223 H223 . . . 116.9(11) ?
C224 C223 H223 . . . 118.9(13) ?
C223 C224 C225 . . . 117.4(12) ?
C223 C224 H224 . . . 121.4(17) ?
C225 C224 H224 . . . 121.0(13) ?
C224 C225 C226 . . . 122.1(11) ?
C224 C225 H225 . . . 119.1(13) ?
C226 C225 H225 . . . 118.8(17) ?
C221 C226 C225 . . . 120.4(14) ?
C221 C226 H226 . . . 119.0(11) ?
C225 C226 H226 . . . 120.7(11) ?
C26 C261 C262 . . . 120.6(11) ?
C26 C261 C266 . . . 123.5(13) ?
C262 C261 C266 . . . 115.9(12) ?
C261 C262 C263 . . . 122.0(15) ?
C261 C262 H262 . . . 117.6(15) ?
C263 C262 H262 . . . 120(2) ?
C262 C263 C264 . . . 121(2) ?
C262 C263 H263 . . . 119.2(18) ?
C264 C263 H263 . . . 120(2) ?
C263 C264 C265 . . . 116.6(15) ?
C263 C264 H264 . . . 122(2) ?
C265 C264 H264 . . . 121.7(16) ?
C264 C265 C266 . . . 123.8(13) ?
C264 C265 H265 . . . 118.4(14) ?
C266 C265 H265 . . . 117.8(16) ?
C261 C266 C265 . . . 120.6(15) ?
C261 C266 H266 . . . 118.5(13) ?
C265 C266 H266 . . . 121.0(12) ?
Y O3 C31 . . . 167.7(8) ?
O3 C31 C32 . . . 119.2(9) ?
O3 C31 C36 . . . 120.1(12) ?
C32 C31 C36 . . . 120.7(9) ?
C31 C32 C33 . . . 119.2(10) ?
C31 C32 C321 . . . 122.6(9) ?
C33 C32 C321 . . . 118.1(13) ?
C32 C33 C34 . . . 120.1(14) ?
C32 C33 H33 . . . 119.1(11) ?
C34 C33 H33 . . . 120.9(11) ?
C33 C34 C35 . . . 120.7(10) ?
C33 C34 H34 . . . 120.1(16) ?
C35 C34 H34 . . . 119.1(13) ?
C34 C35 C36 . . . 121.1(10) ?
C34 C35 H35 . . . 119.2(10) ?
C36 C35 H35 . . . 119.7(14) ?
C31 C36 C35 . . . 118.1(13) ?
C31 C36 C361 . . . 121.5(9) ?
C35 C36 C361 . . . 120.4(10) ?
C32 C321 C322 . . . 120.9(12) ?
C32 C321 C326 . . . 120.5(10) ?
C322 C321 C326 . . . 118.6(11) ?
C321 C322 C323 . . . 119.9(13) ?
C321 C322 H322 . . . 119.3(11) ?
C323 C322 H322 . . . 120.8(11) ?
C322 C323 C324 . . . 120.5(11) ?
C322 C323 H323 . . . 119.5(17) ?
C324 C323 H323 . . . 120.0(14) ?
C323 C324 C325 . . . 121.7(13) ?
C323 C324 H324 . . . 119.2(13) ?
C325 C324 H324 . . . 119.1(17) ?
C324 C325 C326 . . . 117.9(16) ?
C324 C325 H325 . . . 119.9(15) ?
C326 C325 H325 . . . 122.2(14) ?
C321 C326 C325 . . . 121.3(12) ?
C321 C326 H326 . . . 119.6(13) ?
C325 C326 H326 . . . 119.0(16) ?
C36 C361 C362 . . . 122.1(12) ?
C36 C361 C366 . . . 119.4(11) ?
C362 C361 C366 . . . 118.5(15) ?
C361 C362 C363 . . . 121.0(14) ?
C361 C362 H362 . . . 119.8(17) ?
C363 C362 H362 . . . 119.2(14) ?
C362 C363 C364 . . . 119.0(17) ?
C362 C363 H363 . . . 122(2) ?
C364 C363 H363 . . . 119(2) ?
C363 C364 C365 . . . 120(2) ?
C363 C364 H364 . . . 123(2) ?
C365 C364 H364 . . . 116(2) ?
C364 C365 C366 . . . 120.3(19) ?
C364 C365 H365 . . . 122(3) ?
C366 C365 H365 . . . 118.0(19) ?
C361 C366 C365 . . . 120.8(13) ?
C361 C366 H366 . . . 118.9(17) ?
C365 C366 H366 . . . 120.4(15) ?

loop_
_geom_bond_atom_site_label_1
_geom_bond_atom_site_label_2
_geom_bond_site_symmetry_1
_geom_bond_site_symmetry_2
_geom_bond_distance
_geom_bond_publ_flag
Y O1 . . 2.132(9) ?
Y O2 . . 2.085(6) ?
Y O3 . . 2.053(6) ?
O1 C11 . . 1.349(13) ?
C11 C12 . . 1.428(17) ?
C11 C16 . . 1.38(2) ?
C12 C13 . . 1.370(17) ?
C12 C121 . . 1.48(2) ?
C13 C14 . . 1.40(2) ?
C13 H13 . . .984(14) ?
C14 C15 . . 1.37(2) ?
C14 H14 . . .972(13) ?
C15 C16 . . 1.407(17) ?
C15 H15 . . .974(17) ?
C16 C161 . . 1.46(2) ?
C121 C122 . . 1.396(16) ?
C121 C126 . . 1.401(14) ?
C122 C123 . . 1.36(2) ?
C122 H122 . . .975(9) ?
C123 C124 . . 1.347(16) ?
C123 H123 . . .966(12) ?
C124 C125 . . 1.420(19) ?
C124 H124 . . .978(17) ?
C125 C126 . . 1.40(2) ?
C125 H125 . . .980(12) ?
C126 H126 . . .978(12) ?
C161 C162 . . 1.37(2) ?
C161 C166 . . 1.39(2) ?
C162 C163 . . 1.36(3) ?
C162 H162 . . .982(17) ?
C163 C164 . . 1.41(5) ?
C163 H163 . . .99(2) ?
C164 C165 . . 1.30(5) ?
C164 H164 . . .98(4) ?
C165 C166 . . 1.39(4) ?
C165 H165 . . .97(3) ?
C166 H166 . . 1.00(2) ?
O2 C21 . . 1.346(12) ?
C21 C22 . . 1.379(17) ?
C21 C26 . . 1.437(15) ?
C22 C23 . . 1.401(17) ?
C22 C221 . . 1.477(15) ?
C23 C24 . . 1.346(18) ?
C23 H23 . . .981(14) ?
C24 C25 . . 1.40(2) ?
C24 H24 . . .975(12) ?
C25 C26 . . 1.397(16) ?
C25 H25 . . .969(12) ?
C26 C261 . . 1.476(17) ?
C221 C222 . . 1.45(2) ?
C221 C226 . . 1.387(14) ?
C222 C223 . . 1.365(16) ?
C222 H222 . . .975(10) ?
C223 C224 . . 1.348(17) ?
C223 H223 . . .983(16) ?
C224 C225 . . 1.38(3) ?
C224 H224 . . .978(13) ?
C225 C226 . . 1.386(19) ?
C225 H225 . . .981(12) ?
C226 H226 . . .971(15) ?
C261 C262 . . 1.41(2) ?
C261 C266 . . 1.394(17) ?
C262 C263 . . 1.36(3) ?
C262 H262 . . .982(16) ?
C263 C264 . . 1.39(2) ?
C263 H263 . . .97(2) ?
C264 C265 . . 1.37(3) ?
C264 H264 . . .977(15) ?
C265 C266 . . 1.35(2) ?
C265 H265 . . .985(13) ?
C266 H266 . . .979(16) ?
O3 C31 . . 1.356(11) ?
C31 C32 . . 1.41(2) ?
C31 C36 . . 1.410(15) ?
C32 C33 . . 1.410(15) ?
C32 C321 . . 1.492(16) ?
C33 C34 . . 1.368(18) ?
C33 H33 . . .985(16) ?
C34 C35 . . 1.40(2) ?
C34 H34 . . .986(11) ?
C35 C36 . . 1.398(14) ?
C35 H35 . . .973(11) ?
C36 C361 . . 1.49(2) ?
C321 C322 . . 1.397(15) ?
C321 C326 . . 1.38(2) ?
C322 C323 . . 1.371(18) ?
C322 H322 . . .967(14) ?
C323 C324 . . 1.37(2) ?
C323 H323 . . .984(12) ?
C324 C325 . . 1.36(2) ?
C324 H324 . . .971(13) ?
C325 C326 . . 1.41(2) ?
C325 H325 . . .964(18) ?
C326 H326 . . .982(12) ?
C361 C362 . . 1.356(17) ?
C361 C366 . . 1.38(2) ?
C362 C363 . . 1.42(3) ?
C362 H362 . . 1.000(15) ?
C363 C364 . . 1.36(3) ?
C363 H363 . . .983(17) ?
C364 C365 . . 1.37(3) ?
C364 H364 . . .97(3) ?
C365 C366 . . 1.37(3) ?
C365 H365 . . .984(19) ?
C366 H366 . . .988(14) ?

loop_
_geom_contact_atom_site_label_1
_geom_contact_atom_site_label_2
_geom_contact_distance
_geom_contact_site_symmetry_1
_geom_contact_site_symmetry_2
_geom_contact_publ_flag
Y C11 3.257(12) . . ?
Y C12 3.554(11) . . ?
Y C121 2.845(11) . . ?
Y C122 2.899(10) . . ?
Y C123 3.041(14) . . ?
Y C124 3.134(16) . . ?
Y C125 3.053(16) . . ?
Y C126 2.906(12) . . ?
Y C21 3.316(10) . . ?
Y C22 3.853(11) . . ?
Y C221 3.434(11) . . ?
Y C222 2.913(13) . . ?
Y C223 3.385(16) . . ?
Y C31 3.391(9) . . ?
Y C321 4.007(13) . . ?
Y C322 3.509(15) . . ?
Y C362 3.990(13) . . ?
Y H122 3.4207(11) . . ?
Y H123 3.6172(14) . . ?
Y H124 3.7704(15) . . ?
Y H125 3.6441(13) . . ?
Y H126 3.4294(13) . . ?
Y H222 2.7737(13) . . ?
Y H223 3.6015(15) . . ?
Y H322 3.1548(14) . . ?
Y H362 3.4294(11) . . ?
O1 C12 2.357(13) . . ?
O1 C16 2.395(15) . . ?
O1 C121 2.685(15) . . ?
O1 C161 2.90(2) . . ?
C11 C13 2.407(17) . . ?
C11 C14 2.794(16) . . ?
C11 C15 2.37(2) . . ?
C11 C121 2.47(2) . . ?
C11 C161 2.49(2) . . ?
C12 C14 2.42(2) . . ?
C12 C15 2.75(2) . . ?
C12 C16 2.44(2) . . ?
C12 C122 2.526(19) . . ?
C12 C126 2.47(2) . . ?
C12 H13 2.041(10) . . ?
C12 H126 2.625(10) . . ?
C13 C15 2.36(2) . . ?
C13 C16 2.79(2) . . ?
C13 C121 2.53(2) . . ?
C13 H14 2.082(16) . . ?
C14 C16 2.446(17) . . ?
C14 H13 2.059(18) . . ?
C14 H15 2.022(17) . . ?
C15 C161 2.486(19) . . ?
C15 H14 2.038(13) . . ?
C16 C162 2.48(2) . . ?
C16 C166 2.47(2) . . ?
C16 H15 2.049(12) . . ?
C16 H162 2.661(11) . . ?
C16 H166 2.637(11) . . ?
C121 C123 2.40(2) . . ?
C121 C124 2.79(2) . . ?
C121 C125 2.44(2) . . ?
C121 H122 2.059(9) . . ?
C121 H126 2.065(8) . . ?
C122 C124 2.37(2) . . ?
C122 C125 2.786(15) . . ?
C122 C126 2.403(13) . . ?
C122 H123 2.025(14) . . ?
C123 C125 2.400(14) . . ?
C123 C126 2.757(17) . . ?
C123 H122 2.036(15) . . ?
C123 H124 2.021(15) . . ?
C124 C126 2.42(2) . . ?
C124 H123 1.996(10) . . ?
C124 H125 2.100(10) . . ?
C125 H124 2.086(16) . . ?
C125 H126 2.070(18) . . ?
C126 H125 2.085(15) . . ?
C161 C163 2.38(3) . . ?
C161 C164 2.76(4) . . ?
C161 C165 2.40(3) . . ?
C161 H15 2.622(13) . . ?
C161 H162 2.038(13) . . ?
C161 H166 2.074(14) . . ?
C162 C164 2.38(4) . . ?
C162 C165 2.71(3) . . ?
C162 C166 2.37(2) . . ?
C162 H163 2.063(18) . . ?
C163 C165 2.34(4) . . ?
C163 C166 2.74(3) . . ?
C163 H162 2.03(3) . . ?
C163 H164 2.13(3) . . ?
C164 C166 2.35(4) . . ?
C164 H163 2.07(4) . . ?
C164 H165 1.99(4) . . ?
C165 H164 1.92(3) . . ?
C165 H166 2.09(3) . . ?
C166 H165 2.02(2) . . ?
O2 C22 2.368(14) . . ?
O2 C26 2.399(12) . . ?
O2 C221 2.804(13) . . ?
O2 C222 2.935(16) . . ?
O2 C261 2.851(13) . . ?
O2 H222 2.663(9) . . ?
C21 C23 2.401(17) . . ?
C21 C24 2.782(16) . . ?
C21 C25 2.432(15) . . ?
C21 C221 2.472(15) . . ?
C21 C261 2.534(16) . . ?
C22 C24 2.397(16) . . ?
C22 C25 2.790(17) . . ?
C22 C26 2.441(17) . . ?
C22 C222 2.552(19) . . ?
C22 C226 2.498(14) . . ?
C22 H23 2.062(12) . . ?
C22 H226 2.659(10) . . ?
C23 C25 2.388(19) . . ?
C23 C26 2.790(18) . . ?
C23 C221 2.502(16) . . ?
C23 H24 2.016(13) . . ?
C24 C26 2.427(17) . . ?
C24 H23 2.021(14) . . ?
C24 H25 2.069(14) . . ?
C25 C261 2.498(17) . . ?
C25 H24 2.068(13) . . ?
C26 C262 2.51(2) . . ?
C26 C266 2.528(16) . . ?
C26 H25 2.055(10) . . ?
C26 H262 2.650(14) . . ?
C221 C223 2.42(2) . . ?
C221 C224 2.823(17) . . ?
C221 C225 2.407(14) . . ?
C221 H23 2.662(11) . . ?
C221 H222 2.114(12) . . ?
C221 H226 2.043(11) . . ?
C222 C224 2.397(14) . . ?
C222 C225 2.752(16) . . ?
C222 C226 2.421(19) . . ?
C222 H223 2.011(13) . . ?
C223 C225 2.33(2) . . ?
C223 C226 2.74(2) . . ?
C223 H222 2.046(11) . . ?
C223 H224 2.037(11) . . ?
C224 C226 2.42(2) . . ?
C224 H223 2.016(16) . . ?
C224 H225 2.047(17) . . ?
C225 H224 2.064(18) . . ?
C225 H226 2.059(17) . . ?
C226 H225 2.048(10) . . ?
C261 C263 2.42(3) . . ?
C261 C264 2.82(2) . . ?
C261 C265 2.386(17) . . ?
C261 H25 2.665(11) . . ?
C261 H262 2.058(14) . . ?
C261 H266 2.050(13) . . ?
C262 C264 2.39(2) . . ?
C262 C265 2.70(2) . . ?
C262 C266 2.38(2) . . ?
C262 H263 2.021(18) . . ?
C263 C265 2.34(3) . . ?
C263 C266 2.74(3) . . ?
C263 H262 2.040(19) . . ?
C263 H264 2.074(18) . . ?
C264 C266 2.40(2) . . ?
C264 H263 2.050(19) . . ?
C264 H265 2.03(2) . . ?
C265 H264 2.055(17) . . ?
C265 H266 2.038(16) . . ?
C266 H265 2.011(12) . . ?
O3 C32 2.388(16) . . ?
O3 C36 2.397(10) . . ?
O3 C321 2.879(18) . . ?
O3 C322 2.935(17) . . ?
O3 C361 2.869(14) . . ?
O3 C362 2.951(18) . . ?
O3 H322 2.567(9) . . ?
O3 H362 2.579(9) . . ?
C31 C33 2.434(19) . . ?
C31 C34 2.784(14) . . ?
C31 C35 2.408(12) . . ?
C31 C321 2.55(2) . . ?
C31 C361 2.53(2) . . ?
C32 C34 2.406(13) . . ?
C32 C35 2.788(16) . . ?
C32 C36 2.45(2) . . ?
C32 C322 2.514(13) . . ?
C32 C326 2.49(2) . . ?
C32 H33 2.075(13) . . ?
C32 H322 2.672(10) . . ?
C32 H326 2.658(14) . . ?
C33 C35 2.40(2) . . ?
C33 C36 2.82(2) . . ?
C33 C321 2.489(13) . . ?
C33 H34 2.049(10) . . ?
C34 C36 2.43(2) . . ?
C34 H33 2.055(16) . . ?
C34 H35 2.055(17) . . ?
C35 C361 2.50(2) . . ?
C35 H34 2.065(14) . . ?
C36 C362 2.49(2) . . ?
C36 C366 2.48(2) . . ?
C36 H35 2.061(8) . . ?
C36 H362 2.672(12) . . ?
C36 H366 2.626(13) . . ?
C321 C323 2.396(15) . . ?
C321 C324 2.764(18) . . ?
C321 C325 2.43(2) . . ?
C321 H33 2.631(9) . . ?
C321 H322 2.051(13) . . ?
C321 H326 2.052(13) . . ?
C322 C324 2.38(2) . . ?
C322 C325 2.78(2) . . ?
C322 C326 2.39(2) . . ?
C322 H323 2.043(10) . . ?
C323 C325 2.39(2) . . ?
C323 C326 2.741(17) . . ?
C323 H322 2.043(17) . . ?
C323 H324 2.032(17) . . ?
C324 C326 2.372(17) . . ?
C324 H323 2.050(16) . . ?
C324 H325 2.020(16) . . ?
C325 H324 2.019(13) . . ?
C325 H326 2.071(14) . . ?
C326 H325 2.088(16) . . ?
C361 C363 2.41(2) . . ?
C361 C364 2.77(3) . . ?
C361 C365 2.40(3) . . ?
C361 H35 2.668(11) . . ?
C361 H362 2.046(10) . . ?
C361 H366 2.052(11) . . ?
C362 C364 2.39(3) . . ?
C362 C365 2.73(2) . . ?
C362 C366 2.354(18) . . ?
C362 H363 2.107(17) . . ?
C363 C365 2.36(2) . . ?
C363 C366 2.75(2) . . ?
C363 H362 2.10(2) . . ?
C363 H364 2.06(2) . . ?
C364 C366 2.38(3) . . ?
C364 H363 2.03(2) . . ?
C364 H365 2.06(2) . . ?
C365 H364 2.00(2) . . ?
C365 H366 2.06(3) . . ?
C366 H365 2.032(18) . . ?
H13 H14 2.3844(4) . . ?
H14 H15 2.3258(4) . . ?
H122 H123 2.3307(4) . . ?
H123 H124 2.2939(4) . . ?
H125 H126 2.3930(4) . . ?
H126 H35 2.3504(3) . 2 ?
H162 H163 2.3646(4) . . ?
H164 H165 2.2122(3) . . ?
H165 H166 2.3362(4) . . ?
H23 H24 2.3151(3) . . ?
H24 H25 2.3767(4) . . ?
H222 H223 2.3135(3) . . ?
H223 H224 2.3353(4) . . ?
H224 H225 2.3641(3) . . ?
H225 H226 2.3543(3) . . ?
H226 H226 2.3628(3) . '2 655' ?
H262 H263 2.3334(4) . . ?
H263 H264 2.3842(4) . . ?
H264 H265 2.3486(4) . . ?
H265 H266 2.3165(4) . . ?
H266 H266 2.2074(4) . '2 666' ?
H33 H34 2.3690(3) . . ?
H34 H35 2.3523(4) . . ?
H322 H323 2.3504(4) . . ?
H323 H324 2.3390(3) . . ?
H324 H325 2.3123(3) . . ?
H325 H326 2.3998(4) . . ?
H363 H364 2.3711(4) . . ?
H364 H365 2.3147(4) . . ?
H365 H366 2.3366(3) . . ?

loop_
_geom_hbond_atom_site_label_D
_geom_hbond_atom_site_label_H
_geom_hbond_atom_site_label_A
_geom_hbond_site_symmetry_D
_geom_hbond_site_symmetry_H
_geom_hbond_site_symmetry_A
_geom_hbond_distance_DH
_geom_hbond_distance_HA
_geom_hbond_distance_DA
_geom_hbond_angle_DHA
_geom_hbond_publ_flag
? ? ? ? ? ? ? ? ? ? ?

loop_
_geom_torsion_atom_site_label_1
_geom_torsion_atom_site_label_2
_geom_torsion_atom_site_label_3
_geom_torsion_atom_site_label_4
_geom_torsion_site_symmetry_1
_geom_torsion_site_symmetry_2
_geom_torsion_site_symmetry_3
_geom_torsion_site_symmetry_4
_geom_torsion
_geom_torsion_publ_flag
? ? ? ? ? ? ? ? ? ?

loop_
_cod_related_entry_id
_cod_related_entry_database
_cod_related_entry_code
1 ChemSpider 30652721
